data_9001310
loop_
_publ_author_name
'Finger, L. W.'
'Hazen, R. M.'
'Prewitt, C. T.'

_publ_section_title
;
 Crystal structures of Mg12Si4O19(OH)2 (phase B) and Mg14Si5O24 (phase AnhB)
;
_journal_name_full 'American Mineralogist'
_journal_page_first 1
_journal_page_last 7
_journal_volume 76
_journal_year 1991
_chemical_formula_sum 'Mg14 O24 Si5'
_chemical_name_common Phase-B-anhydrous
_chemical_name_mineral Phase-B-anhydrous
_space_group_IT_number 55
_symmetry_space_group_name_Hall '-P 2bc 2'
_symmetry_space_group_name_H-M 'P m c b'
_cell_angle_alpha 90
_cell_angle_beta 90
_cell_angle_gamma 90
_cell_length_a 5.868
_cell_length_b 14.178
_cell_length_c 10.048
_cell_formula_units_Z 2
_cell_volume 835.958
_database_code_amcsd 0001340
_exptl_crystal_density_diffrn 3.435
_cod_original_cell_volume 835.959
_cod_original_formula_sum 'Si5 Mg14 O24'
_cod_database_code 9001310

loop_
_space_group_symop_operation_xyz
x,y,z
x,1/2+y,1/2-z
-x,1/2-y,1/2+z
x,1/2-y,1/2+z
-x,1/2+y,1/2-z
-x,y,z
x,-y,-z
-x,-y,-z

loop_
_atom_site_label
_atom_site_fract_x
_atom_site_fract_y
_atom_site_fract_z
_atom_site_U_iso_or_equiv
Si1 0.00000 0.00000 0.00000 0.00418
Si2 0.50000 0.31141 0.17445 0.00443
Si3 0.00000 0.37524 0.99754 0.00431
Mg1 0.50000 0.00000 0.50000 0.00595
Mg2 0.50000 0.17460 0.35469 0.00583
Mg3 0.50000 0.00000 0.00000 0.00608
Mg4 0.24050 0.00241 0.25354 0.00557
Mg5 0.00000 0.17612 0.82058 0.00608
Mg6 0.24396 0.16958 0.08108 0.00583
O1 0.00000 0.91394 0.34705 0.00595
O2 0.00000 0.57564 0.35375 0.00469
O3 0.00000 0.24165 0.49605 0.00570
O4 0.50000 0.08599 0.17186 0.00557
O5 0.50000 0.42488 0.16958 0.00532
O6 0.50000 0.76001 0.47153 0.00557
O7 0.23420 0.08741 0.42136 0.00570
O8 0.21470 0.42653 0.42534 0.00595
O9 0.28240 0.76221 0.25276 0.00608

loop_
_cod_related_entry_id
_cod_related_entry_database
_cod_related_entry_code
1 AMCSD 0001340
